data_7228916
loop_
_publ_author_name
'Helttunen, Kaisa'
'Annala, Riia'
'Suhonen, Aku'
'Nauha, Elisa'
'Linnanto, Juha'
'Nissinen, Maija'

_publ_section_title
;
 Supramolecular chirality and symmetry breaking of fluoride complexes of
 achiral foldamers
;
_journal_name_full CrystEngComm
_journal_paper_doi 10.1039/C7CE01109A
_journal_year 2017
_chemical_formula_moiety 'C33 H23 N7 O8'
_chemical_formula_sum 'C33 H23 N7 O8'
_chemical_formula_weight 645.58
_chemical_name_common N2,N6-bis(2-(2-nitrobenzamido)phenyl)pyridine-2,6-dicarboxamide
_space_group_crystal_system monoclinic
_space_group_IT_number 14
_space_group_name_Hall '-P 2ybc'
_space_group_name_H-M_alt 'P 1 21/c 1'
_symmetry_space_group_name_Hall '-P 2ybc'
_symmetry_space_group_name_H-M 'P 1 21/c 1'
_atom_sites_solution_hydrogens mixed
_audit_creation_method SHELXL-2014/6
_audit_update_record
;
2017-08-04 deposited with the CCDC.
2017-08-16 downloaded from the CCDC.
;
_cell_angle_alpha 90
_cell_angle_beta 98.9550(7)
_cell_angle_gamma 90
_cell_formula_units_Z 4
_cell_length_a 14.96763(11)
_cell_length_b 15.13591(11)
_cell_length_c 12.96566(10)
_cell_measurement_reflns_used 17025
_cell_measurement_temperature 120(2)
_cell_measurement_theta_max 76.3900
_cell_measurement_theta_min 3.8170
_cell_volume 2901.55(4)
_computing_structure_refinement 'SHELXL-2014/6 (Sheldrick, 2014)'
_diffrn_ambient_environment air
_diffrn_ambient_temperature 120(2)
_diffrn_detector 'CCD plate'
_diffrn_detector_type Atlas
_diffrn_measured_fraction_theta_full 0.999
_diffrn_measured_fraction_theta_max 0.996
_diffrn_measurement_device 'four-circle diffractometer'
_diffrn_measurement_device_type 'SuperNova, Dual, Cu at zero, Atlas'
_diffrn_measurement_method '\w scans'
_diffrn_radiation_monochromator mirror
_diffrn_radiation_probe x-ray
_diffrn_radiation_type 'Cu K\a'
_diffrn_radiation_wavelength 1.54184
_diffrn_reflns_av_R_equivalents 0.0336
_diffrn_reflns_av_unetI/netI 0.0220
_diffrn_reflns_Laue_measured_fraction_full 0.999
_diffrn_reflns_Laue_measured_fraction_max 0.996
_diffrn_reflns_limit_h_max 18
_diffrn_reflns_limit_h_min -18
_diffrn_reflns_limit_k_max 19
_diffrn_reflns_limit_k_min -19
_diffrn_reflns_limit_l_max 16
_diffrn_reflns_limit_l_min -15
_diffrn_reflns_number 31292
_diffrn_reflns_point_group_measured_fraction_full 0.999
_diffrn_reflns_point_group_measured_fraction_max 0.996
_diffrn_reflns_theta_full 67.684
_diffrn_reflns_theta_max 76.900
_diffrn_reflns_theta_min 4.180
_diffrn_source 'micro-focus sealed X-ray tube'
_diffrn_source_type 'SuperNova (Cu) X-ray Source'
_exptl_absorpt_coefficient_mu 0.913
_exptl_absorpt_correction_T_max 0.979
_exptl_absorpt_correction_T_min 0.952
_exptl_absorpt_correction_type analytical
_exptl_absorpt_process_details
;
CrysAlisPro 1.171.38.41 (Rigaku Oxford Diffraction, 2015)
Analytical numeric absorption correction using a multifaceted crystal
            model based on expressions derived by R.C. Clark & J.S. Reid.
(Clark, R. C. & Reid, J. S. (1995). Acta Cryst. A51, 887-897)
Empirical absorption correction using spherical harmonics,
 implemented in SCALE3 ABSPACK scaling algorithm.
;
_exptl_crystal_colour colourless
_exptl_crystal_density_diffrn 1.478
_exptl_crystal_description plate
_exptl_crystal_F_000 1336
_exptl_crystal_recrystallization_method 'Re-crystallisation from solvent: DMSO-d6'
_exptl_crystal_size_max 0.320
_exptl_crystal_size_mid 0.267
_exptl_crystal_size_min 0.119
_refine_diff_density_max 0.229
_refine_diff_density_min -0.208
_refine_diff_density_rms 0.039
_refine_ls_extinction_method none
_refine_ls_goodness_of_fit_ref 1.044
_refine_ls_hydrogen_treatment mixed
_refine_ls_matrix_type full
_refine_ls_number_parameters 445
_refine_ls_number_reflns 6089
_refine_ls_number_restraints 0
_refine_ls_restrained_S_all 1.044
_refine_ls_R_factor_all 0.0383
_refine_ls_R_factor_gt 0.0341
_refine_ls_shift/su_max 0.001
_refine_ls_shift/su_mean 0.000
_refine_ls_structure_factor_coef Fsqd
_refine_ls_weighting_details 'w=1/[\s^2^(Fo^2^)+(0.0465P)^2^+0.8294P] where P=(Fo^2^+2Fc^2^)/3'
_refine_ls_weighting_scheme calc
_refine_ls_wR_factor_gt 0.0888
_refine_ls_wR_factor_ref 0.0924
_reflns_Friedel_coverage 0.000
_reflns_number_gt 5469
_reflns_number_total 6089
_reflns_threshold_expression 'I > 2\s(I)'
_cod_data_source_file c7ce01109a2.cif
_cod_data_source_block 3
_cod_database_code 7228916
_shelx_space_group_comment
;
The symmetry employed for this shelxl refinement is uniquely defined
by the following loop, which should always be used as a source of
symmetry information in preference to the above space-group names.
They are only intended as comments.
;
_shelx_estimated_absorpt_t_min 0.759
_shelx_estimated_absorpt_t_max 0.899
_oxdiff_exptl_absorpt_empirical_full_min 0.860
_oxdiff_exptl_absorpt_empirical_full_max 1.272
_oxdiff_exptl_absorpt_empirical_details
;
Empirical correction (ABSPACK) includes:
- Absorption correction using spherical harmonics
- Frame scaling
;
_shelxl_version_number 2014/6

loop_
_space_group_symop_operation_xyz
'x, y, z'
'-x, y+1/2, -z+1/2'
'-x, -y, -z'
'x, -y-1/2, z-1/2'

loop_
_atom_site_label
_atom_site_type_symbol
_atom_site_fract_x
_atom_site_fract_y
_atom_site_fract_z
_atom_site_U_iso_or_equiv
_atom_site_adp_type
_atom_site_occupancy
_atom_site_site_symmetry_order
_atom_site_calc_flag
_atom_site_refinement_flags_posn
_atom_site_refinement_flags_adp
O1 O 0.84178(6) 0.28983(6) 0.40795(7) 0.0307(2) Uani 1 1 d . .
O2 O 0.88373(6) 0.51732(6) 0.53903(7) 0.02720(18) Uani 1 1 d . .
O3 O 0.48670(6) 0.36048(5) 0.70030(6) 0.02645(18) Uani 1 1 d . .
O4 O 0.54492(6) 0.43081(5) 0.33890(6) 0.02594(18) Uani 1 1 d . .
O5 O 0.96553(7) 0.17405(7) 0.32738(7) 0.0389(2) Uani 1 1 d . .
O6 O 0.94378(7) 0.06744(6) 0.43173(8) 0.0358(2) Uani 1 1 d . .
O7 O 0.46085(9) 0.40679(8) -0.02852(8) 0.0515(3) Uani 1 1 d . .
O8 O 0.42122(7) 0.39732(8) 0.12442(8) 0.0447(3) Uani 1 1 d . .
N1 N 0.93805(6) 0.40295(6) 0.38675(8) 0.0230(2) Uani 1 1 d . .
H1N H 0.9940(12) 0.4242(11) 0.4040(13) 0.035 Uiso 1 1 d . U
N2 N 0.76097(6) 0.46729(6) 0.42644(8) 0.02139(19) Uani 1 1 d . .
H2N H 0.7039(12) 0.4535(11) 0.4252(12) 0.032 Uiso 1 1 d . U
N3 N 0.49815(6) 0.38127(6) 0.52756(8) 0.02184(19) Uani 1 1 d . .
H3N H 0.5323(11) 0.4034(11) 0.4877(13) 0.033 Uiso 1 1 d . U
N4 N 0.48028(7) 0.29323(7) 0.32265(8) 0.0237(2) Uani 1 1 d . .
H4N H 0.4792(11) 0.2461(12) 0.2853(13) 0.036 Uiso 1 1 d . U
N5 N 0.66802(6) 0.44233(6) 0.58259(7) 0.02063(19) Uani 1 1 d . .
N6 N 0.96894(7) 0.14233(7) 0.41439(8) 0.0267(2) Uani 1 1 d . .
N7 N 0.47566(8) 0.38689(7) 0.06424(9) 0.0331(2) Uani 1 1 d . .
C1 C 1.00869(8) 0.19598(8) 0.50444(9) 0.0234(2) Uani 1 1 d . .
C2 C 1.06774(8) 0.15470(8) 0.58213(10) 0.0266(2) Uani 1 1 d . .
H2 H 1.0797 0.0932 0.5785 0.032 Uiso 1 1 calc R U
C3 C 1.10931(8) 0.20504(8) 0.66568(10) 0.0288(3) Uani 1 1 d . .
H3A H 1.1506 0.1781 0.7197 0.035 Uiso 1 1 calc R U
C4 C 1.09053(8) 0.29471(8) 0.67022(10) 0.0280(2) Uani 1 1 d . .
H4A H 1.1194 0.3290 0.7272 0.034 Uiso 1 1 calc R U
C5 C 1.02983(8) 0.33458(8) 0.59191(10) 0.0256(2) Uani 1 1 d . .
H5 H 1.0166 0.3957 0.5964 0.031 Uiso 1 1 calc R U
C6 C 0.98839(7) 0.28572(7) 0.50711(9) 0.0225(2) Uani 1 1 d . .
C7 C 0.91554(8) 0.32591(7) 0.42832(9) 0.0231(2) Uani 1 1 d . .
C8 C 0.87721(7) 0.45034(7) 0.31142(9) 0.0221(2) Uani 1 1 d . .
C9 C 0.90288(8) 0.46621(8) 0.21439(10) 0.0273(2) Uani 1 1 d . .
H9 H 0.9619 0.4504 0.2029 0.033 Uiso 1 1 calc R U
C10 C 0.84340(9) 0.50482(9) 0.13432(10) 0.0299(3) Uani 1 1 d . .
H10 H 0.8620 0.5158 0.0687 0.036 Uiso 1 1 calc R U
C11 C 0.75661(8) 0.52747(8) 0.15021(10) 0.0273(2) Uani 1 1 d . .
H11 H 0.7148 0.5514 0.0946 0.033 Uiso 1 1 calc R U
C12 C 0.73136(8) 0.51499(7) 0.24748(9) 0.0237(2) Uani 1 1 d . .
H12 H 0.6723 0.5315 0.2586 0.028 Uiso 1 1 calc R U
C13 C 0.79170(7) 0.47846(7) 0.32954(9) 0.0210(2) Uani 1 1 d . .
C14 C 0.80620(8) 0.48794(7) 0.52167(9) 0.0219(2) Uani 1 1 d . .
C15 C 0.75264(8) 0.47218(7) 0.60915(9) 0.0221(2) Uani 1 1 d . .
C16 C 0.79217(9) 0.48814(9) 0.71168(10) 0.0298(3) Uani 1 1 d . .
H16 H 0.8531 0.5075 0.7276 0.036 Uiso 1 1 calc R U
C17 C 0.74024(10) 0.47506(10) 0.79003(10) 0.0348(3) Uani 1 1 d . .
H17 H 0.7646 0.4869 0.8608 0.042 Uiso 1 1 calc R U
C18 C 0.65262(9) 0.44466(8) 0.76409(9) 0.0285(2) Uani 1 1 d . .
H18 H 0.6155 0.4355 0.8163 0.034 Uiso 1 1 calc R U
C19 C 0.62001(8) 0.42773(7) 0.65941(9) 0.0217(2) Uani 1 1 d . .
C20 C 0.52770(8) 0.38728(7) 0.63113(9) 0.0214(2) Uani 1 1 d . .
C21 C 0.41645(7) 0.34145(7) 0.48166(9) 0.0216(2) Uani 1 1 d . .
C22 C 0.34138(8) 0.34170(8) 0.53388(9) 0.0251(2) Uani 1 1 d . .
H22 H 0.3448 0.3719 0.5986 0.030 Uiso 1 1 calc R U
C23 C 0.26235(8) 0.29869(8) 0.49291(10) 0.0287(3) Uani 1 1 d . .
H23 H 0.2121 0.2994 0.5295 0.034 Uiso 1 1 calc R U
C24 C 0.25659(8) 0.25471(9) 0.39874(11) 0.0311(3) Uani 1 1 d . .
H24 H 0.2031 0.2234 0.3715 0.037 Uiso 1 1 calc R U
C25 C 0.32916(8) 0.25649(8) 0.34402(10) 0.0290(3) Uani 1 1 d . .
H25 H 0.3243 0.2276 0.2784 0.035 Uiso 1 1 calc R U
C26 C 0.40920(8) 0.30006(7) 0.38389(9) 0.0229(2) Uani 1 1 d . .
C27 C 0.53370(7) 0.35832(7) 0.29589(8) 0.0216(2) Uani 1 1 d . .
C28 C 0.58863(8) 0.33265(7) 0.21200(9) 0.0222(2) Uani 1 1 d . .
C29 C 0.67314(8) 0.29543(8) 0.24508(10) 0.0260(2) Uani 1 1 d . .
H29 H 0.6918 0.2842 0.3173 0.031 Uiso 1 1 calc R U
C30 C 0.73090(8) 0.27427(8) 0.17462(11) 0.0309(3) Uani 1 1 d . .
H30 H 0.7885 0.2491 0.1989 0.037 Uiso 1 1 calc R U
C31 C 0.70462(9) 0.28976(9) 0.06912(11) 0.0346(3) Uani 1 1 d . .
H31 H 0.7441 0.2751 0.0209 0.041 Uiso 1 1 calc R U
C32 C 0.62075(10) 0.32660(9) 0.03384(10) 0.0327(3) Uani 1 1 d . .
H32 H 0.6023 0.3373 -0.0385 0.039 Uiso 1 1 calc R U
C33 C 0.56397(8) 0.34771(8) 0.10520(9) 0.0257(2) Uani 1 1 d . .

loop_
_atom_site_aniso_label
_atom_site_aniso_U_11
_atom_site_aniso_U_22
_atom_site_aniso_U_33
_atom_site_aniso_U_23
_atom_site_aniso_U_13
_atom_site_aniso_U_12
O1 0.0229(4) 0.0276(4) 0.0410(5) 0.0076(4) 0.0029(3) -0.0045(3)
O2 0.0215(4) 0.0281(4) 0.0324(4) -0.0016(3) 0.0050(3) -0.0036(3)
O3 0.0312(4) 0.0248(4) 0.0260(4) 0.0049(3) 0.0126(3) -0.0008(3)
O4 0.0329(4) 0.0214(4) 0.0259(4) -0.0026(3) 0.0118(3) -0.0020(3)
O5 0.0532(6) 0.0381(5) 0.0271(5) -0.0008(4) 0.0118(4) -0.0041(4)
O6 0.0410(5) 0.0205(4) 0.0438(5) 0.0006(4) -0.0002(4) -0.0036(4)
O7 0.0617(7) 0.0582(7) 0.0297(5) 0.0054(5) -0.0084(5) 0.0075(6)
O8 0.0366(5) 0.0559(7) 0.0406(6) -0.0033(5) 0.0029(4) 0.0166(5)
N1 0.0189(4) 0.0199(4) 0.0312(5) 0.0022(4) 0.0071(4) -0.0002(3)
N2 0.0180(4) 0.0227(5) 0.0247(5) -0.0002(4) 0.0070(4) -0.0008(3)
N3 0.0233(5) 0.0212(4) 0.0231(5) -0.0012(4) 0.0105(4) -0.0026(4)
N4 0.0243(5) 0.0225(5) 0.0263(5) -0.0070(4) 0.0103(4) -0.0025(4)
N5 0.0228(4) 0.0175(4) 0.0224(4) 0.0009(3) 0.0061(4) 0.0015(3)
N6 0.0269(5) 0.0218(5) 0.0324(5) -0.0009(4) 0.0074(4) 0.0028(4)
N7 0.0395(6) 0.0299(5) 0.0278(5) -0.0035(4) -0.0010(4) 0.0024(4)
C1 0.0228(5) 0.0212(5) 0.0279(6) -0.0004(4) 0.0098(4) -0.0008(4)
C2 0.0275(6) 0.0199(5) 0.0337(6) 0.0027(4) 0.0090(5) 0.0020(4)
C3 0.0288(6) 0.0266(6) 0.0310(6) 0.0049(5) 0.0051(5) 0.0020(5)
C4 0.0296(6) 0.0253(6) 0.0295(6) -0.0013(5) 0.0058(5) -0.0022(5)
C5 0.0255(5) 0.0203(5) 0.0322(6) 0.0008(4) 0.0084(5) 0.0007(4)
C6 0.0195(5) 0.0216(5) 0.0283(5) 0.0029(4) 0.0097(4) 0.0004(4)
C7 0.0216(5) 0.0207(5) 0.0283(5) 0.0007(4) 0.0084(4) 0.0008(4)
C8 0.0217(5) 0.0177(5) 0.0279(6) 0.0006(4) 0.0072(4) -0.0011(4)
C9 0.0257(5) 0.0266(6) 0.0325(6) 0.0002(5) 0.0134(5) -0.0006(4)
C10 0.0357(6) 0.0306(6) 0.0260(6) 0.0027(5) 0.0124(5) -0.0031(5)
C11 0.0312(6) 0.0239(6) 0.0266(6) 0.0022(4) 0.0038(5) -0.0015(5)
C12 0.0236(5) 0.0196(5) 0.0284(6) -0.0009(4) 0.0055(4) -0.0001(4)
C13 0.0223(5) 0.0167(5) 0.0253(5) -0.0001(4) 0.0077(4) -0.0018(4)
C14 0.0220(5) 0.0176(5) 0.0264(5) 0.0004(4) 0.0052(4) 0.0010(4)
C15 0.0232(5) 0.0192(5) 0.0243(5) 0.0003(4) 0.0052(4) 0.0008(4)
C16 0.0280(6) 0.0334(6) 0.0271(6) -0.0022(5) 0.0017(5) -0.0038(5)
C17 0.0387(7) 0.0427(7) 0.0221(6) -0.0028(5) 0.0021(5) -0.0048(6)
C18 0.0348(6) 0.0304(6) 0.0219(5) 0.0007(5) 0.0089(5) -0.0011(5)
C19 0.0263(5) 0.0174(5) 0.0225(5) 0.0019(4) 0.0073(4) 0.0021(4)
C20 0.0260(5) 0.0158(5) 0.0241(5) 0.0004(4) 0.0093(4) 0.0026(4)
C21 0.0226(5) 0.0175(5) 0.0263(5) 0.0005(4) 0.0087(4) 0.0006(4)
C22 0.0251(5) 0.0234(5) 0.0290(6) 0.0002(4) 0.0114(4) 0.0029(4)
C23 0.0222(5) 0.0297(6) 0.0366(6) 0.0049(5) 0.0126(5) 0.0010(4)
C24 0.0225(5) 0.0314(6) 0.0398(7) -0.0003(5) 0.0063(5) -0.0058(5)
C25 0.0273(6) 0.0289(6) 0.0314(6) -0.0052(5) 0.0065(5) -0.0042(5)
C26 0.0222(5) 0.0207(5) 0.0275(5) -0.0013(4) 0.0093(4) -0.0003(4)
C27 0.0218(5) 0.0230(5) 0.0209(5) -0.0009(4) 0.0055(4) 0.0015(4)
C28 0.0243(5) 0.0201(5) 0.0236(5) -0.0026(4) 0.0083(4) -0.0022(4)
C29 0.0251(5) 0.0254(6) 0.0283(6) -0.0025(4) 0.0068(5) -0.0006(4)
C30 0.0260(6) 0.0261(6) 0.0429(7) -0.0066(5) 0.0124(5) -0.0010(5)
C31 0.0396(7) 0.0312(6) 0.0387(7) -0.0093(5) 0.0238(6) -0.0059(5)
C32 0.0469(7) 0.0297(6) 0.0239(6) -0.0034(5) 0.0135(5) -0.0069(5)
C33 0.0301(6) 0.0226(5) 0.0249(6) -0.0017(4) 0.0057(5) -0.0013(4)

loop_
_atom_type_symbol
_atom_type_description
_atom_type_scat_dispersion_real
_atom_type_scat_dispersion_imag
_atom_type_scat_source
C C 0.0181 0.0091 'International Tables Vol C Tables 4.2.6.8 and 6.1.1.4'
H H 0.0000 0.0000 'International Tables Vol C Tables 4.2.6.8 and 6.1.1.4'
N N 0.0311 0.0180 'International Tables Vol C Tables 4.2.6.8 and 6.1.1.4'
O O 0.0492 0.0322 'International Tables Vol C Tables 4.2.6.8 and 6.1.1.4'

loop_
_exptl_crystal_face_index_h
_exptl_crystal_face_index_k
_exptl_crystal_face_index_l
_exptl_crystal_face_perp_dist
1 -6 6 0.1331
-2 6 6 0.1305
-2 10 0 0.1183
1 1 -8 0.0903
2 -6 -7 0.1376
7 -6 0 0.1197
9 2 2 0.0752
6 0 -7 0.0997
-8 -1 6 0.1342
8 1 -5 0.0858
8 -5 2 0.0905
9 2 -1 0.0656
9 4 0 0.0690
-9 -3 -1 0.0639
-9 -1 0 0.0444

loop_
_geom_angle_atom_site_label_1
_geom_angle_atom_site_label_2
_geom_angle_atom_site_label_3
_geom_angle
C7 N1 C8 122.52(10)
C7 N1 H1N 119.6(11)
C8 N1 H1N 117.8(11)
C14 N2 C13 126.82(10)
C14 N2 H2N 114.9(10)
C13 N2 H2N 117.5(11)
C20 N3 C21 125.26(10)
C20 N3 H3N 116.3(11)
C21 N3 H3N 118.5(11)
C27 N4 C26 127.88(10)
C27 N4 H4N 114.9(11)
C26 N4 H4N 115.0(11)
C19 N5 C15 117.51(10)
O5 N6 O6 124.30(11)
O5 N6 C1 118.09(10)
O6 N6 C1 117.58(10)
O8 N7 O7 123.88(12)
O8 N7 C33 118.19(11)
O7 N7 C33 117.93(12)
C2 C1 C6 122.68(11)
C2 C1 N6 117.59(10)
C6 C1 N6 119.70(10)
C1 C2 C3 118.58(11)
C1 C2 H2 120.7
C3 C2 H2 120.7
C4 C3 C2 119.98(12)
C4 C3 H3A 120.0
C2 C3 H3A 120.0
C3 C4 C5 120.44(12)
C3 C4 H4A 119.8
C5 C4 H4A 119.8
C6 C5 C4 120.51(11)
C6 C5 H5 119.7
C4 C5 H5 119.7
C5 C6 C1 117.81(11)
C5 C6 C7 120.69(10)
C1 C6 C7 121.06(11)
O1 C7 N1 124.94(11)
O1 C7 C6 120.09(10)
N1 C7 C6 114.95(10)
C9 C8 C13 119.09(11)
C9 C8 N1 118.07(10)
C13 C8 N1 122.79(10)
C10 C9 C8 120.91(11)
C10 C9 H9 119.5
C8 C9 H9 119.5
C9 C10 C11 119.93(11)
C9 C10 H10 120.0
C11 C10 H10 120.0
C12 C11 C10 119.70(11)
C12 C11 H11 120.2
C10 C11 H11 120.2
C11 C12 C13 120.76(11)
C11 C12 H12 119.6
C13 C12 H12 119.6
C12 C13 C8 119.39(11)
C12 C13 N2 117.56(10)
C8 C13 N2 122.96(10)
O2 C14 N2 125.15(11)
O2 C14 C15 121.12(10)
N2 C14 C15 113.73(10)
N5 C15 C16 123.36(11)
N5 C15 C14 116.93(10)
C16 C15 C14 119.71(10)
C17 C16 C15 118.19(11)
C17 C16 H16 120.9
C15 C16 H16 120.9
C18 C17 C16 119.25(11)
C18 C17 H17 120.4
C16 C17 H17 120.4
C17 C18 C19 118.31(11)
C17 C18 H18 120.8
C19 C18 H18 120.8
N5 C19 C18 123.31(11)
N5 C19 C20 117.82(10)
C18 C19 C20 118.82(10)
O3 C20 N3 125.38(11)
O3 C20 C19 119.97(10)
N3 C20 C19 114.61(9)
C22 C21 C26 118.90(11)
C22 C21 N3 120.26(10)
C26 C21 N3 120.84(10)
C23 C22 C21 121.10(11)
C23 C22 H22 119.4
C21 C22 H22 119.4
C24 C23 C22 119.92(11)
C24 C23 H23 120.0
C22 C23 H23 120.0
C23 C24 C25 119.77(11)
C23 C24 H24 120.1
C25 C24 H24 120.1
C24 C25 C26 121.04(12)
C24 C25 H25 119.5
C26 C25 H25 119.5
C25 C26 C21 119.17(10)
C25 C26 N4 115.56(10)
C21 C26 N4 125.13(10)
O4 C27 N4 125.43(10)
O4 C27 C28 120.25(10)
N4 C27 C28 114.08(10)
C29 C28 C33 117.38(10)
C29 C28 C27 116.91(10)
C33 C28 C27 125.61(10)
C30 C29 C28 121.33(12)
C30 C29 H29 119.3
C28 C29 H29 119.3
C31 C30 C29 120.07(12)
C31 C30 H30 120.0
C29 C30 H30 120.0
C30 C31 C32 119.90(11)
C30 C31 H31 120.1
C32 C31 H31 120.1
C31 C32 C33 119.37(12)
C31 C32 H32 120.3
C33 C32 H32 120.3
C32 C33 C28 121.96(12)
C32 C33 N7 117.48(11)
C28 C33 N7 120.55(11)

loop_
_geom_bond_atom_site_label_1
_geom_bond_atom_site_label_2
_geom_bond_distance
O1 C7 1.2232(14)
O2 C14 1.2304(14)
O3 C20 1.2316(14)
O4 C27 1.2304(14)
O5 N6 1.2198(14)
O6 N6 1.2263(14)
O7 N7 1.2261(15)
O8 N7 1.2231(16)
N1 C7 1.3492(15)
N1 C8 1.4216(15)
N1 H1N 0.893(18)
N2 C14 1.3492(15)
N2 C13 1.4136(14)
N2 H2N 0.877(17)
N3 C20 1.3498(15)
N3 C21 1.4093(15)
N3 H3N 0.850(17)
N4 C27 1.3478(15)
N4 C26 1.4269(14)
N4 H4N 0.861(18)
N5 C19 1.3343(14)
N5 C15 1.3383(15)
N6 C1 1.4698(15)
N7 C33 1.4705(16)
C1 C2 1.3816(17)
C1 C6 1.3935(16)
C2 C3 1.3898(18)
C2 H2 0.9500
C3 C4 1.3892(17)
C3 H3A 0.9500
C4 C5 1.3904(17)
C4 H4A 0.9500
C5 C6 1.3885(17)
C5 H5 0.9500
C6 C7 1.5018(16)
C8 C9 1.3922(16)
C8 C13 1.4029(15)
C9 C10 1.3871(18)
C9 H9 0.9500
C10 C11 1.3895(18)
C10 H10 0.9500
C11 C12 1.3847(17)
C11 H11 0.9500
C12 C13 1.3979(16)
C12 H12 0.9500
C14 C15 1.5064(15)
C15 C16 1.3895(16)
C16 C17 1.3861(18)
C16 H16 0.9500
C17 C18 1.3810(19)
C17 H17 0.9500
C18 C19 1.3927(16)
C18 H18 0.9500
C19 C20 1.5035(16)
C21 C22 1.3993(15)
C21 C26 1.4031(16)
C22 C23 1.3818(17)
C22 H22 0.9500
C23 C24 1.3816(19)
C23 H23 0.9500
C24 C25 1.3870(17)
C24 H24 0.9500
C25 C26 1.3944(16)
C25 H25 0.9500
C27 C28 1.5127(15)
C28 C29 1.3902(16)
C28 C33 1.3952(16)
C29 C30 1.3894(17)
C29 H29 0.9500
C30 C31 1.383(2)
C30 H30 0.9500
C31 C32 1.385(2)
C31 H31 0.9500
C32 C33 1.3875(17)
C32 H32 0.9500

loop_
_geom_hbond_atom_site_label_D
_geom_hbond_atom_site_label_H
_geom_hbond_atom_site_label_A
_geom_hbond_distance_DH
_geom_hbond_distance_HA
_geom_hbond_distance_DA
_geom_hbond_angle_DHA
_geom_hbond_site_symmetry_A
N1 H1N O2 0.893(18) 2.063(18) 2.9494(13) 171.7(15) 3_766
N2 H2N O4 0.877(17) 2.491(17) 3.3027(13) 154.3(14) .
N2 H2N N5 0.877(17) 2.197(16) 2.6560(13) 112.3(13) .
N3 H3N O4 0.850(17) 2.011(17) 2.7512(13) 145.0(15) .
N3 H3N N5 0.850(17) 2.282(16) 2.6950(14) 110.1(13) .
N4 H4N O3 0.861(18) 1.966(18) 2.8260(13) 175.7(16) 4_565

loop_
_geom_torsion_atom_site_label_1
_geom_torsion_atom_site_label_2
_geom_torsion_atom_site_label_3
_geom_torsion_atom_site_label_4
_geom_torsion
O5 N6 C1 C2 -136.17(12)
O6 N6 C1 C2 41.73(15)
O5 N6 C1 C6 41.75(15)
O6 N6 C1 C6 -140.35(11)
C6 C1 C2 C3 -0.76(17)
N6 C1 C2 C3 177.10(10)
C1 C2 C3 C4 0.55(18)
C2 C3 C4 C5 0.40(18)
C3 C4 C5 C6 -1.18(18)
C4 C5 C6 C1 0.97(16)
C4 C5 C6 C7 173.43(10)
C2 C1 C6 C5 0.00(17)
N6 C1 C6 C5 -177.82(10)
C2 C1 C6 C7 -172.43(10)
N6 C1 C6 C7 9.76(16)
C8 N1 C7 O1 -1.34(18)
C8 N1 C7 C6 -179.67(10)
C5 C6 C7 O1 -125.29(12)
C1 C6 C7 O1 46.92(16)
C5 C6 C7 N1 53.13(14)
C1 C6 C7 N1 -134.66(11)
C7 N1 C8 C9 -120.56(12)
C7 N1 C8 C13 56.92(16)
C13 C8 C9 C10 -3.55(18)
N1 C8 C9 C10 174.03(11)
C8 C9 C10 C11 -0.58(19)
C9 C10 C11 C12 2.92(19)
C10 C11 C12 C13 -1.09(18)
C11 C12 C13 C8 -3.06(17)
C11 C12 C13 N2 -179.67(10)
C9 C8 C13 C12 5.32(16)
N1 C8 C13 C12 -172.14(10)
C9 C8 C13 N2 -178.25(10)
N1 C8 C13 N2 4.28(17)
C14 N2 C13 C12 -134.83(12)
C14 N2 C13 C8 48.69(16)
C13 N2 C14 O2 -2.72(18)
C13 N2 C14 C15 177.03(10)
C19 N5 C15 C16 0.19(17)
C19 N5 C15 C14 179.71(9)
O2 C14 C15 N5 178.27(10)
N2 C14 C15 N5 -1.50(14)
O2 C14 C15 C16 -2.19(17)
N2 C14 C15 C16 178.04(11)
N5 C15 C16 C17 -2.08(19)
C14 C15 C16 C17 178.41(11)
C15 C16 C17 C18 1.7(2)
C16 C17 C18 C19 0.4(2)
C15 N5 C19 C18 2.12(16)
C15 N5 C19 C20 -175.14(9)
C17 C18 C19 N5 -2.43(19)
C17 C18 C19 C20 174.80(11)
C21 N3 C20 O3 -1.57(18)
C21 N3 C20 C19 176.21(10)
N5 C19 C20 O3 169.11(10)
C18 C19 C20 O3 -8.28(16)
N5 C19 C20 N3 -8.80(14)
C18 C19 C20 N3 173.81(10)
C20 N3 C21 C22 30.29(16)
C20 N3 C21 C26 -148.89(11)
C26 C21 C22 C23 2.92(17)
N3 C21 C22 C23 -176.28(11)
C21 C22 C23 C24 -0.17(19)
C22 C23 C24 C25 -2.18(19)
C23 C24 C25 C26 1.8(2)
C24 C25 C26 C21 0.99(19)
C24 C25 C26 N4 176.95(12)
C22 C21 C26 C25 -3.28(17)
N3 C21 C26 C25 175.92(11)
C22 C21 C26 N4 -178.82(11)
N3 C21 C26 N4 0.38(18)
C27 N4 C26 C25 134.06(13)
C27 N4 C26 C21 -50.26(18)
C26 N4 C27 O4 18.0(2)
C26 N4 C27 C28 -167.64(11)
O4 C27 C28 C29 85.54(14)
N4 C27 C28 C29 -89.12(13)
O4 C27 C28 C33 -90.59(15)
N4 C27 C28 C33 94.76(14)
C33 C28 C29 C30 0.17(17)
C27 C28 C29 C30 -176.28(11)
C28 C29 C30 C31 -0.31(19)
C29 C30 C31 C32 0.17(19)
C30 C31 C32 C33 0.09(19)
C31 C32 C33 C28 -0.23(19)
C31 C32 C33 N7 179.86(11)
C29 C28 C33 C32 0.10(17)
C27 C28 C33 C32 176.21(11)
C29 C28 C33 N7 180.00(10)
C27 C28 C33 N7 -3.89(18)
O8 N7 C33 C32 172.52(12)
O7 N7 C33 C32 -7.15(18)
O8 N7 C33 C28 -7.39(18)
O7 N7 C33 C28 172.95(12)

loop_
_exptl_oxdiff_crystal_face_indexfrac_h
_exptl_oxdiff_crystal_face_indexfrac_k
_exptl_oxdiff_crystal_face_indexfrac_l
_exptl_oxdiff_crystal_face_x
_exptl_oxdiff_crystal_face_y
_exptl_oxdiff_crystal_face_z
1.0394 -6.0058 5.9930 0.0602 0.0258 0.9615
-1.9890 5.9910 6.0079 -0.8491 0.3788 0.1619
-2.0231 9.9979 0.0111 -0.7306 0.3378 -0.6574
0.9646 1.0101 -8.0010 0.4818 -0.1894 -0.8051
1.9847 -5.9899 -7.0078 0.9103 -0.4198 -0.2570
7.0193 -5.9927 -0.0231 0.7528 0.3034 0.4980
9.0127 2.0070 1.9752 0.2410 0.9697 0.2266
5.9757 0.0142 -7.0159 0.7538 0.2366 -0.5586
-7.9797 -1.0151 6.0213 -0.7388 -0.5034 0.4899
7.9840 1.0140 -5.0214 0.6776 0.5443 -0.3948
8.0267 -4.9940 1.9742 0.6223 0.5239 0.6439
8.9999 2.0104 -1.0244 0.4247 0.8468 -0.0587
8.9999 4.0093 -0.0235 0.2390 0.9902 -0.0879
-9.0063 -3.0081 -0.9759 -0.2400 -0.9800 -0.0693
-9.0063 -1.0093 0.0251 -0.4257 -0.8365 -0.0986
